data_4509495
loop_
_publ_author_name
'Mohamed, Sharmarke'
'Tocher, Derek A.'
'Vickers, Martin'
'Karamertzanis, Panagiotis G.'
'Price, Sarah L.'

_publ_section_title
;
 Salt or Cocrystal? A New Series of Crystal Structures Formed from Simple
 Pyridines and Carboxylic Acids
;
_journal_issue 6
_journal_name_full 'Crystal Growth &amp; Design'
_journal_page_first 2881
_journal_paper_doi 10.1021/cg9001994
_journal_volume 9
_journal_year 2009
_chemical_formula_moiety 'C7 H11 N2, C4 H3 O4'
_chemical_formula_sum 'C11 H14 N2 O4'
_chemical_formula_weight 238.24
_chemical_name_common '4-dimethylaminopyridinium maleate'
_chemical_name_systematic
; 
 4-dimethylaminopyridinium maleate 
;
_space_group_IT_number 14
_symmetry_cell_setting monoclinic
_symmetry_space_group_name_Hall '-P 2ybc'
_symmetry_space_group_name_H-M 'P 1 21/c 1'
_atom_sites_solution_hydrogens geom
_atom_sites_solution_primary direct
_atom_sites_solution_secondary difmap
_audit_creation_method SHELXL-97
_cell_angle_alpha 90.00
_cell_angle_beta 114.237(4)
_cell_angle_gamma 90.00
_cell_formula_units_Z 4
_cell_length_a 13.127(3)
_cell_length_b 7.599(2)
_cell_length_c 12.576(3)
_cell_measurement_reflns_used 934
_cell_measurement_temperature 150(2)
_cell_measurement_theta_max 26.2630
_cell_measurement_theta_min 3.1754
_cell_volume 1143.9(5)
_computing_cell_refinement 'Bruker SAINT'
_computing_data_collection 'Bruker SMART (Bruker, 2001)'
_computing_data_reduction 'Bruker SAINT'
_computing_molecular_graphics
;    
SHELXTL (Bruker, 2000) and Mercury (Macrae et al., 2006)
;
_computing_publication_material 'Bruker SHELXTL and local programs'
_computing_structure_refinement 'SHELXL-97 (Sheldrick, 1997)'
_computing_structure_solution 'SHELXS-97 (Sheldrick, 1990)'
_diffrn_ambient_temperature 150(2)
_diffrn_measured_fraction_theta_full 0.977
_diffrn_measured_fraction_theta_max 0.919
_diffrn_measurement_device_type 'Bruker SMART APEX diffractometer'
_diffrn_measurement_method '\w rotation with narrow frames'
_diffrn_radiation_monochromator graphite
_diffrn_radiation_source 'fine-focus sealed tube'
_diffrn_radiation_type MoK\a
_diffrn_radiation_wavelength 0.71073
_diffrn_reflns_av_R_equivalents 0.0447
_diffrn_reflns_av_sigmaI/netI 0.0652
_diffrn_reflns_limit_h_max 11
_diffrn_reflns_limit_h_min -17
_diffrn_reflns_limit_k_max 7
_diffrn_reflns_limit_k_min -9
_diffrn_reflns_limit_l_max 16
_diffrn_reflns_limit_l_min -16
_diffrn_reflns_number 6290
_diffrn_reflns_theta_full 26.00
_diffrn_reflns_theta_max 28.33
_diffrn_reflns_theta_min 3.18
_exptl_absorpt_coefficient_mu 0.106
_exptl_absorpt_correction_T_max 1.0000
_exptl_absorpt_correction_T_min 0.8190
_exptl_absorpt_correction_type multi-scan
_exptl_absorpt_process_details 'SADABS v2.10'
_exptl_crystal_colour Colourless
_exptl_crystal_density_diffrn 1.383
_exptl_crystal_density_method 'not measured'
_exptl_crystal_description Plate
_exptl_crystal_F_000 504
_exptl_crystal_size_max 0.50
_exptl_crystal_size_mid 0.25
_exptl_crystal_size_min 0.07
_refine_diff_density_max 0.247
_refine_diff_density_min -0.259
_refine_diff_density_rms 0.050
_refine_ls_extinction_method none
_refine_ls_goodness_of_fit_ref 1.043
_refine_ls_hydrogen_treatment mixed
_refine_ls_matrix_type full
_refine_ls_number_parameters 189
_refine_ls_number_reflns 2624
_refine_ls_number_restraints 0
_refine_ls_restrained_S_all 1.043
_refine_ls_R_factor_all 0.0995
_refine_ls_R_factor_gt 0.0608
_refine_ls_shift/su_max 0.001
_refine_ls_shift/su_mean 0.000
_refine_ls_structure_factor_coef Fsqd
_refine_ls_weighting_details 'calc w=1/[\s^2^(Fo^2^)+(0.0585P)^2^+0.0742P] where P=(Fo^2^+2Fc^2^)/3'
_refine_ls_weighting_scheme calc
_refine_ls_wR_factor_gt 0.1244
_refine_ls_wR_factor_ref 0.1396
_reflns_number_gt 1709
_reflns_number_total 2624
_reflns_threshold_expression >2sigma(I)
_cod_data_source_file cg9001994sup1.cif
_cod_data_source_block str0613
_cod_depositor_comments
;
The following automatic conversions were performed:

'_symmetry_cell_setting' value 'Monoclinic' changed to 'monoclinic'
according to /home/saulius/struct/CIF-dictionaries/cif_core.dic
dictionary named 'cif_core.dic' version 2.4.2 from 2011-04-26.

Automatic conversion script
Id: cif_fix_values 1891 2012-01-12 08:04:46Z andrius 
;
_cod_original_sg_symbol_H-M P21/c
_cod_database_code 4509495

loop_
_symmetry_equiv_pos_as_xyz
'x, y, z'
'-x, y+1/2, -z+1/2'
'-x, -y, -z'
'x, -y-1/2, z-1/2'

loop_
_atom_site_label
_atom_site_type_symbol
_atom_site_fract_x
_atom_site_fract_y
_atom_site_fract_z
_atom_site_U_iso_or_equiv
_atom_site_adp_type
_atom_site_occupancy
_atom_site_symmetry_multiplicity
_atom_site_calc_flag
_atom_site_refinement_flags
C8 C 0.21128(18) 0.5735(3) 0.06647(18) 0.0271(5) Uani 1 1 d .
C9 C 0.32327(18) 0.4884(3) 0.10241(19) 0.0312(6) Uani 1 1 d .
C10 C 0.37300(19) 0.4171(3) 0.04042(18) 0.0311(6) Uani 1 1 d .
C11 C 0.3336(2) 0.3912(3) -0.08798(18) 0.0284(5) Uani 1 1 d .
H12 H 0.3633(19) 0.493(3) 0.187(2) 0.043(7) Uiso 1 1 d .
H13 H 0.4472(19) 0.369(3) 0.0808(18) 0.036(6) Uiso 1 1 d .
H14 H 0.196(2) 0.512(4) -0.106(3) 0.077(10) Uiso 1 1 d .
O1 O 0.18796(13) 0.6281(2) 0.14701(12) 0.0366(4) Uani 1 1 d .
O2 O 0.14645(12) 0.5884(2) -0.04125(12) 0.0323(4) Uani 1 1 d .
O3 O 0.23640(14) 0.4549(2) -0.15654(13) 0.0363(4) Uani 1 1 d .
O4 O 0.39284(14) 0.3128(2) -0.12544(13) 0.0407(5) Uani 1 1 d .
N1 N -0.31301(14) 1.0445(2) -0.02233(14) 0.0261(4) Uani 1 1 d .
N2 N -0.00775(16) 0.7977(3) 0.08676(15) 0.0292(5) Uani 1 1 d .
C1 C -0.35366(19) 1.1129(3) 0.06183(18) 0.0311(5) Uani 1 1 d .
H3 H -0.3660 1.0150 0.1059 0.047 Uiso 1 1 calc R
H1 H -0.4241 1.1759 0.0204 0.047 Uiso 1 1 calc R
H2 H -0.2982 1.1936 0.1156 0.047 Uiso 1 1 calc R
C2 C -0.38717(18) 1.0545(3) -0.14679(17) 0.0343(6) Uani 1 1 d .
H5 H -0.3480 1.1125 -0.1888 0.052 Uiso 1 1 calc R
H4 H -0.4540 1.1224 -0.1570 0.052 Uiso 1 1 calc R
H6 H -0.4090 0.9355 -0.1777 0.052 Uiso 1 1 calc R
C3 C -0.21277(17) 0.9666(3) 0.01306(16) 0.0233(5) Uani 1 1 d .
C4 C -0.17508(19) 0.8908(3) -0.06699(18) 0.0275(5) Uani 1 1 d .
C5 C -0.0746(2) 0.8090(3) -0.02800(19) 0.0304(5) Uani 1 1 d .
C6 C -0.04051(19) 0.8692(3) 0.16530(18) 0.0287(5) Uani 1 1 d .
C7 C -0.14000(18) 0.9526(3) 0.13336(17) 0.0256(5) Uani 1 1 d .
H7 H -0.2194(19) 0.895(3) -0.147(2) 0.042(7) Uiso 1 1 d .
H8 H -0.0404(18) 0.756(3) -0.0782(18) 0.029(6) Uiso 1 1 d .
H9 H 0.061(2) 0.736(3) 0.1085(18) 0.035(7) Uiso 1 1 d .
H10 H 0.0138(17) 0.858(3) 0.2501(18) 0.028(6) Uiso 1 1 d .
H11 H -0.1604(18) 1.003(3) 0.190(2) 0.033(6) Uiso 1 1 d .

loop_
_atom_site_aniso_label
_atom_site_aniso_U_11
_atom_site_aniso_U_22
_atom_site_aniso_U_33
_atom_site_aniso_U_23
_atom_site_aniso_U_13
_atom_site_aniso_U_12
C8 0.0251(12) 0.0313(13) 0.0246(10) 0.0030(9) 0.0098(9) -0.0008(10)
C9 0.0238(12) 0.0454(15) 0.0205(10) 0.0002(10) 0.0050(9) 0.0035(11)
C10 0.0224(12) 0.0399(14) 0.0281(11) 0.0026(10) 0.0074(10) 0.0027(11)
C11 0.0352(13) 0.0271(12) 0.0268(11) 0.0019(9) 0.0167(10) -0.0023(11)
O1 0.0328(9) 0.0527(11) 0.0269(8) 0.0023(7) 0.0150(7) 0.0100(8)
O2 0.0271(9) 0.0416(10) 0.0232(7) 0.0021(7) 0.0053(7) 0.0061(7)
O3 0.0380(10) 0.0459(10) 0.0227(8) -0.0003(7) 0.0101(7) 0.0070(8)
O4 0.0483(11) 0.0424(10) 0.0409(9) 0.0003(8) 0.0280(9) 0.0078(9)
N1 0.0213(10) 0.0351(11) 0.0207(8) -0.0011(8) 0.0075(7) 0.0010(8)
N2 0.0228(11) 0.0326(11) 0.0327(10) 0.0034(8) 0.0119(8) 0.0026(9)
C1 0.0303(13) 0.0333(13) 0.0312(11) -0.0001(10) 0.0140(10) 0.0030(11)
C2 0.0310(13) 0.0414(14) 0.0244(11) -0.0010(10) 0.0051(10) 0.0020(11)
C3 0.0238(12) 0.0255(11) 0.0222(10) -0.0005(8) 0.0111(9) -0.0053(10)
C4 0.0294(13) 0.0314(13) 0.0229(10) -0.0005(9) 0.0120(9) -0.0025(10)
C5 0.0336(14) 0.0337(13) 0.0282(11) -0.0015(10) 0.0170(10) -0.0002(11)
C6 0.0248(12) 0.0347(13) 0.0254(10) 0.0015(10) 0.0092(9) -0.0031(11)
C7 0.0259(12) 0.0317(12) 0.0196(10) -0.0025(9) 0.0098(9) -0.0031(10)

loop_
_atom_type_symbol
_atom_type_description
_atom_type_scat_dispersion_real
_atom_type_scat_dispersion_imag
_atom_type_scat_source
C C 0.0033 0.0016 'International Tables Vol C Tables 4.2.6.8 and 6.1.1.4'
H H 0.0000 0.0000 'International Tables Vol C Tables 4.2.6.8 and 6.1.1.4'
N N 0.0061 0.0033 'International Tables Vol C Tables 4.2.6.8 and 6.1.1.4'
O O 0.0106 0.0060 'International Tables Vol C Tables 4.2.6.8 and 6.1.1.4'

loop_
_geom_angle_atom_site_label_1
_geom_angle_atom_site_label_2
_geom_angle_atom_site_label_3
_geom_angle
O1 C8 O2 123.8(2)
O1 C8 C9 115.99(18)
O2 C8 C9 120.25(19)
C10 C9 C8 131.4(2)
C10 C9 H12 119.0(14)
C8 C9 H12 109.6(14)
C9 C10 C11 131.0(2)
C9 C10 H13 118.8(13)
C11 C10 H13 110.2(13)
O4 C11 O3 122.2(2)
O4 C11 C10 119.4(2)
O3 C11 C10 118.5(2)
C8 O2 H14 108.6(13)
C11 O3 H14 110.0(16)
C3 N1 C1 121.09(17)
C3 N1 C2 120.53(17)
C1 N1 C2 118.30(18)
C6 N2 C5 119.8(2)
C6 N2 H9 122.7(13)
C5 N2 H9 117.5(13)
N1 C1 H3 109.5
N1 C1 H1 109.5
H3 C1 H1 109.5
N1 C1 H2 109.5
H3 C1 H2 109.5
H1 C1 H2 109.5
N1 C2 H5 109.5
N1 C2 H4 109.5
H5 C2 H4 109.5
N1 C2 H6 109.5
H5 C2 H6 109.5
H4 C2 H6 109.5
N1 C3 C4 121.72(18)
N1 C3 C7 121.65(19)
C4 C3 C7 116.6(2)
C5 C4 C3 120.2(2)
C5 C4 H7 119.1(14)
C3 C4 H7 120.7(14)
N2 C5 C4 121.7(2)
N2 C5 H8 112.8(12)
C4 C5 H8 125.5(12)
N2 C6 C7 122.1(2)
N2 C6 H10 116.1(12)
C7 C6 H10 121.8(12)
C6 C7 C3 119.6(2)
C6 C7 H11 120.4(13)
C3 C7 H11 119.9(14)

loop_
_geom_bond_atom_site_label_1
_geom_bond_atom_site_label_2
_geom_bond_distance
C8 O1 1.244(2)
C8 O2 1.275(2)
C8 C9 1.496(3)
C9 C10 1.321(3)
C9 H12 0.98(2)
C10 C11 1.493(3)
C10 H13 0.97(2)
C11 O4 1.218(3)
C11 O3 1.305(3)
O2 H14 1.36(3)
O3 H14 1.07(3)
N1 C3 1.341(3)
N1 C1 1.463(3)
N1 C2 1.467(2)
N2 C6 1.343(3)
N2 C5 1.349(3)
N2 H9 0.95(2)
C1 H3 0.9800
C1 H1 0.9800
C1 H2 0.9800
C2 H5 0.9800
C2 H4 0.9800
C2 H6 0.9800
C3 C4 1.414(3)
C3 C7 1.423(3)
C4 C5 1.355(3)
C4 H7 0.94(2)
C5 H8 1.00(2)
C6 C7 1.356(3)
C6 H10 1.01(2)
C7 H11 0.94(2)

loop_
_geom_hbond_atom_site_label_D
_geom_hbond_atom_site_label_H
_geom_hbond_atom_site_label_A
_geom_hbond_distance_DH
_geom_hbond_distance_HA
_geom_hbond_distance_DA
_geom_hbond_angle_DHA
O3 H14 O2 1.07(3) 1.36(3) 2.435(2) 179(3)
N2 H9 O1 0.95(2) 1.74(2) 2.690(2) 178(2)

loop_
_geom_torsion_atom_site_label_1
_geom_torsion_atom_site_label_2
_geom_torsion_atom_site_label_3
_geom_torsion_atom_site_label_4
_geom_torsion
O1 C8 C9 C10 179.7(3)
O2 C8 C9 C10 -1.1(4)
C8 C9 C10 C11 -2.0(5)
C9 C10 C11 O4 -176.2(3)
C9 C10 C11 O3 4.2(4)
C1 N1 C3 C4 176.27(19)
C2 N1 C3 C4 -0.4(3)
C1 N1 C3 C7 -2.3(3)
C2 N1 C3 C7 -178.98(19)
N1 C3 C4 C5 -178.2(2)
C7 C3 C4 C5 0.4(3)
C6 N2 C5 C4 -0.2(3)
C3 C4 C5 N2 -0.2(3)
C5 N2 C6 C7 0.5(3)
N2 C6 C7 C3 -0.3(3)
N1 C3 C7 C6 178.5(2)
C4 C3 C7 C6 -0.1(3)
